data_7011938
loop_
_publ_author_name
'Yang, De-xi'
'Li, Shu-an'
'Li, Dong-feng'
'Xia, Jiang'
'Yu, Kai-bei'
'Tang, Wen-xia'

_publ_section_title
;
 Synthesis and properties of a dizinc complex of a novel macrocyclic
 ligand with two alcohol-pendants: a model for alkaline phosphatase
;
_journal_issue 21
_journal_name_full 'Journal of the Chemical Society, Dalton Transactions'
_journal_page_first 4042
_journal_paper_doi 10.1039/b206033g
_journal_year 2002
_chemical_formula_sum 'C28 H48 Br2 N6 O4 Zn2'
_chemical_formula_weight 823.28
_chemical_name_systematic
; 
? 
;
_space_group_IT_number 61
_symmetry_cell_setting orthorhombic
_symmetry_space_group_name_Hall '-P 2ac 2ab'
_symmetry_space_group_name_H-M 'P b c a'
_atom_sites_solution_hydrogens geom
_atom_sites_solution_primary direct
_atom_sites_solution_secondary difmap
_audit_creation_method SHELXL-97
_cell_angle_alpha 90.00
_cell_angle_beta 90.00
_cell_angle_gamma 90.00
_cell_formula_units_Z 4
_cell_length_a 18.149(2)
_cell_length_b 8.3650(10)
_cell_length_c 21.169(3)
_cell_measurement_reflns_used 26
_cell_measurement_temperature 298(2)
_cell_measurement_theta_max 16.48
_cell_measurement_theta_min 2.96
_cell_volume 3213.8(7)
_computing_cell_refinement 'Bruker XSCANS'
_computing_data_collection 'Bruker XSCANS'
_computing_data_reduction 'Bruker SHELXTL'
_computing_molecular_graphics 'Bruker SHELXTL'
_computing_publication_material 'Bruker SHELXTL'
_computing_structure_refinement 'SHELXL-97 (Sheldrick, 1997)'
_computing_structure_solution 'SHELXS-97 (Sheldrick, 1990)'
_diffrn_ambient_temperature 298(2)
_diffrn_measured_fraction_theta_full 0.998
_diffrn_measured_fraction_theta_max 0.998
_diffrn_measurement_device_type 'Bruker P4'
_diffrn_measurement_method '\w scans'
_diffrn_radiation_monochromator graphite
_diffrn_radiation_source 'normal-focus sealed tube'
_diffrn_radiation_type MoK\a
_diffrn_radiation_wavelength 0.71073
_diffrn_reflns_av_R_equivalents 0.0357
_diffrn_reflns_av_sigmaI/netI 0.0696
_diffrn_reflns_limit_h_max 21
_diffrn_reflns_limit_h_min 0
_diffrn_reflns_limit_k_max 9
_diffrn_reflns_limit_k_min 0
_diffrn_reflns_limit_l_max 1
_diffrn_reflns_limit_l_min -25
_diffrn_reflns_number 3520
_diffrn_reflns_theta_full 25.00
_diffrn_reflns_theta_max 25.00
_diffrn_reflns_theta_min 2.24
_diffrn_standards_decay_% 3.55
_diffrn_standards_interval_count 97
_diffrn_standards_number 3
_exptl_absorpt_coefficient_mu 4.023
_exptl_absorpt_correction_T_max 0.5037
_exptl_absorpt_correction_T_min 0.3178
_exptl_absorpt_correction_type empirical
_exptl_crystal_colour colorless
_exptl_crystal_density_diffrn 1.702
_exptl_crystal_density_method 'not measured'
_exptl_crystal_description prism
_exptl_crystal_F_000 1680
_exptl_crystal_size_max 0.36
_exptl_crystal_size_mid 0.36
_exptl_crystal_size_min 0.20
_refine_diff_density_max 0.407
_refine_diff_density_min -0.373
_refine_diff_density_rms 0.080
_refine_ls_extinction_coef 0.00217(15)
_refine_ls_extinction_expression Fc^*^=kFc[1+0.001xFc^2^\l^3^/sin(2\q)]^-1/4^
_refine_ls_extinction_method SHELXL
_refine_ls_goodness_of_fit_ref 0.848
_refine_ls_hydrogen_treatment constr
_refine_ls_matrix_type full
_refine_ls_number_parameters 191
_refine_ls_number_reflns 2814
_refine_ls_number_restraints 0
_refine_ls_restrained_S_all 0.848
_refine_ls_R_factor_all 0.0686
_refine_ls_R_factor_gt 0.0349
_refine_ls_shift/su_max 0.001
_refine_ls_shift/su_mean 0.000
_refine_ls_structure_factor_coef Fsqd
_refine_ls_weighting_details 'calc w=1/[\s^2^(Fo^2^)+(0.0354P)^2^+0.0000P] where P=(Fo^2^+2Fc^2^)/3'
_refine_ls_weighting_scheme calc
_refine_ls_wR_factor_gt 0.0685
_refine_ls_wR_factor_ref 0.0745
_reflns_number_gt 1797
_reflns_number_total 2814
_reflns_threshold_expression >2sigma(I)
_cod_data_source_file b206033g.txt
_cod_data_source_block Zn2L
_cod_depositor_comments
;
The following automatic conversions were performed:
'_symmetry_cell_setting' value 'Orthorhombic' changed to 'orthorhombic'
according to '/home/saulius/struct/CIF-dictionaries/cif_core.dic'
dictionary named 'cif_core.dic' version 2.4.1 from 2010-06-29.

Automatic conversion script
Id: cif_fix_enum 1527 2010-12-29 10:47:43Z saulius 

The following automatic conversions were performed:

'_refine_ls_hydrogen_treatment' value 'constra' was replaced with the
value 'constr' as specified in the replacement file
'src/cod-tools/trunk/data/replacement-values/replacement_values.lst'.

Automatic conversion script
Id: cif_fix_values 5376 2017-05-30 11:51:03Z andrius 
;
_cod_original_sg_symbol_H-M Pbca
_cod_database_code 7011938

loop_
_symmetry_equiv_pos_as_xyz
'x, y, z'
'-x+1/2, -y, z+1/2'
'-x, y+1/2, -z+1/2'
'x+1/2, -y+1/2, -z'
'-x, -y, -z'
'x-1/2, y, -z-1/2'
'x, -y-1/2, z-1/2'
'-x-1/2, y-1/2, z'

loop_
_atom_site_label
_atom_site_type_symbol
_atom_site_fract_x
_atom_site_fract_y
_atom_site_fract_z
_atom_site_U_iso_or_equiv
_atom_site_adp_type
_atom_site_occupancy
_atom_site_symmetry_multiplicity
_atom_site_calc_flag
_atom_site_refinement_flags
_atom_site_disorder_assembly
_atom_site_disorder_group
Zn Zn 0.46945(3) 0.03376(6) 0.56621(2) 0.02443(15) Uani 1 1 d . . .
Br Br 0.15802(3) 0.23008(6) 0.67475(3) 0.05098(19) Uani 1 1 d . . .
O1 O 0.53103(14) 0.1386(3) 0.49762(12) 0.0280(7) Uani 1 1 d . . .
O2W O 0.32243(18) 0.0921(4) 0.73059(16) 0.0600(10) Uani 1 1 d . . .
N1 N 0.50154(18) 0.2600(4) 0.61454(15) 0.0288(9) Uani 1 1 d . . .
N2 N 0.50513(18) -0.0717(4) 0.65194(15) 0.0280(9) Uani 1 1 d . . .
H2 H 0.4642 -0.1197 0.6679 0.034 Uiso 1 1 calc R . .
N3 N 0.36281(18) 0.1199(5) 0.58646(16) 0.0325(9) Uani 1 1 d . . .
H3 H 0.3534 0.0825 0.6260 0.039 Uiso 1 1 calc R . .
C1 C 0.5511(2) 0.2079(5) 0.6658(2) 0.0327(11) Uani 1 1 d . . .
H1A H 0.5556 0.2928 0.6967 0.039 Uiso 1 1 calc R . .
H1B H 0.5997 0.1870 0.6486 0.039 Uiso 1 1 calc R . .
C2 C 0.5224(3) 0.0581(5) 0.69790(19) 0.0371(12) Uani 1 1 d . . .
H2A H 0.5591 0.0198 0.7276 0.045 Uiso 1 1 calc R . .
H2B H 0.4783 0.0843 0.7215 0.045 Uiso 1 1 calc R . .
C3 C 0.5388(2) 0.3597(5) 0.5675(2) 0.0339(11) Uani 1 1 d . . .
H3A H 0.5737 0.4294 0.5885 0.041 Uiso 1 1 calc R . .
H3B H 0.5027 0.4262 0.5461 0.041 Uiso 1 1 calc R . .
C4 C 0.5792(2) 0.2573(5) 0.5189(2) 0.0304(11) Uani 1 1 d . . .
H4A H 0.5951 0.3230 0.4837 0.037 Uiso 1 1 calc R . .
H4B H 0.6224 0.2088 0.5379 0.037 Uiso 1 1 calc R . .
C5 C 0.4327(2) 0.3323(6) 0.6384(2) 0.0353(12) Uani 1 1 d . . .
H5A H 0.4390 0.4471 0.6418 0.042 Uiso 1 1 calc R . .
H5B H 0.4223 0.2909 0.6803 0.042 Uiso 1 1 calc R . .
C6 C 0.3685(2) 0.2961(6) 0.5950(2) 0.0374(12) Uani 1 1 d . . .
H6A H 0.3233 0.3372 0.6132 0.045 Uiso 1 1 calc R . .
H6B H 0.3761 0.3474 0.5544 0.045 Uiso 1 1 calc R . .
C7 C 0.2980(2) 0.0670(6) 0.54886(19) 0.0343(12) Uani 1 1 d . . .
H7A H 0.2553 0.1269 0.5631 0.041 Uiso 1 1 calc R . .
H7B H 0.2888 -0.0447 0.5584 0.041 Uiso 1 1 calc R . .
C8 C 0.3033(2) 0.0844(5) 0.47849(19) 0.0259(10) Uani 1 1 d . . .
C9 C 0.2446(2) 0.0296(6) 0.4421(2) 0.0396(12) Uani 1 1 d . . .
H9 H 0.2031 -0.0108 0.4623 0.047 Uiso 1 1 calc R . .
C10 C 0.2462(3) 0.0335(6) 0.3783(2) 0.0449(13) Uani 1 1 d . . .
H10 H 0.2060 -0.0030 0.3552 0.054 Uiso 1 1 calc R . .
C11 C 0.3082(2) 0.0922(6) 0.3472(2) 0.0396(12) Uani 1 1 d . . .
H11 H 0.3094 0.0947 0.3033 0.048 Uiso 1 1 calc R . .
C12 C 0.3682(2) 0.1469(5) 0.3817(2) 0.0282(11) Uani 1 1 d . . .
C13 C 0.3639(2) 0.1441(5) 0.44649(19) 0.0273(11) Uani 1 1 d . . .
H13 H 0.4033 0.1838 0.4698 0.033 Uiso 1 1 calc R . .
C14 C 0.4387(2) 0.2016(5) 0.3507(2) 0.0305(11) Uani 1 1 d . . .
H14A H 0.4280 0.2377 0.3081 0.037 Uiso 1 1 calc R . .
H14B H 0.4586 0.2915 0.3741 0.037 Uiso 1 1 calc R . .

loop_
_atom_site_aniso_label
_atom_site_aniso_U_11
_atom_site_aniso_U_22
_atom_site_aniso_U_33
_atom_site_aniso_U_23
_atom_site_aniso_U_13
_atom_site_aniso_U_12
Zn 0.0254(2) 0.0292(3) 0.0187(2) -0.0027(3) 0.0000(2) 0.0011(2)
Br 0.0426(3) 0.0499(3) 0.0604(4) 0.0004(3) 0.0085(3) 0.0014(3)
O1 0.0271(14) 0.0334(18) 0.0235(15) -0.0090(14) 0.0017(14) -0.0042(15)
O2W 0.059(2) 0.069(3) 0.052(2) -0.002(2) 0.0115(19) -0.010(2)
N1 0.0312(19) 0.033(2) 0.0224(19) -0.0058(18) -0.0014(16) 0.0042(17)
N2 0.0261(18) 0.034(2) 0.0236(19) 0.0043(17) 0.0017(15) -0.0005(17)
N3 0.026(2) 0.051(3) 0.0208(19) 0.0022(19) 0.0057(16) 0.0055(19)
C1 0.044(3) 0.027(3) 0.027(2) -0.005(2) -0.010(2) 0.003(2)
C2 0.043(3) 0.046(3) 0.023(2) -0.006(2) -0.004(2) 0.010(3)
C3 0.042(3) 0.027(2) 0.033(2) -0.004(2) -0.006(2) 0.001(2)
C4 0.027(2) 0.033(3) 0.031(2) 0.001(2) 0.003(2) -0.002(2)
C5 0.038(3) 0.039(3) 0.029(3) -0.008(2) 0.000(2) 0.010(2)
C6 0.035(3) 0.041(3) 0.036(3) -0.006(2) 0.001(2) 0.016(2)
C7 0.022(2) 0.052(3) 0.029(3) 0.000(2) 0.0022(19) -0.002(2)
C8 0.024(2) 0.026(3) 0.028(2) 0.000(2) -0.001(2) 0.007(2)
C9 0.027(2) 0.053(3) 0.039(3) -0.003(3) 0.003(2) -0.001(2)
C10 0.031(3) 0.060(3) 0.044(3) -0.011(3) -0.010(2) -0.001(3)
C11 0.041(3) 0.053(3) 0.025(3) -0.005(2) -0.006(2) 0.009(3)
C12 0.027(2) 0.029(3) 0.028(3) 0.004(2) -0.001(2) 0.007(2)
C13 0.024(2) 0.034(3) 0.024(3) 0.001(2) -0.0069(19) 0.004(2)
C14 0.036(3) 0.029(3) 0.026(2) 0.003(2) 0.001(2) 0.006(2)

loop_
_atom_type_symbol
_atom_type_description
_atom_type_scat_dispersion_real
_atom_type_scat_dispersion_imag
_atom_type_scat_source
C C 0.0033 0.0016 'International Tables Vol C Tables 4.2.6.8 and 6.1.1.4'
H H 0.0000 0.0000 'International Tables Vol C Tables 4.2.6.8 and 6.1.1.4'
N N 0.0061 0.0033 'International Tables Vol C Tables 4.2.6.8 and 6.1.1.4'
O O 0.0106 0.0060 'International Tables Vol C Tables 4.2.6.8 and 6.1.1.4'
Br Br -0.2901 2.4595 'International Tables Vol C Tables 4.2.6.8 and 6.1.1.4'
Zn Zn 0.2839 1.4301 'International Tables Vol C Tables 4.2.6.8 and 6.1.1.4'

loop_
_geom_angle_atom_site_label_1
_geom_angle_atom_site_label_2
_geom_angle_atom_site_label_3
_geom_angle
_geom_angle_site_symmetry_1
_geom_angle_site_symmetry_3
_geom_angle_publ_flag
O1 Zn O1 80.12(12) 5_656 . ?
O1 Zn N3 112.60(13) 5_656 . ?
O1 Zn N3 120.18(13) . . ?
O1 Zn N2 106.46(12) 5_656 . ?
O1 Zn N2 128.58(12) . . ?
N3 Zn N2 104.39(13) . . ?
O1 Zn N1 159.16(12) 5_656 . ?
O1 Zn N1 79.51(11) . . ?
N3 Zn N1 81.74(13) . . ?
N2 Zn N1 83.14(13) . . ?
O1 Zn Zn 40.73(8) 5_656 5_656 ?
O1 Zn Zn 39.39(7) . 5_656 ?
N3 Zn Zn 125.49(10) . 5_656 ?
N2 Zn Zn 126.55(9) . 5_656 ?
N1 Zn Zn 118.78(9) . 5_656 ?
C4 O1 Zn 137.8(2) . 5_656 ?
C4 O1 Zn 114.9(2) . . ?
Zn O1 Zn 99.88(12) 5_656 . ?
C3 N1 C1 112.8(3) . . ?
C3 N1 C5 113.0(3) . . ?
C1 N1 C5 112.6(3) . . ?
C3 N1 Zn 107.0(2) . . ?
C1 N1 Zn 104.2(3) . . ?
C5 N1 Zn 106.5(3) . . ?
C14 N2 C2 114.3(3) 5_656 . ?
C14 N2 Zn 118.7(3) 5_656 . ?
C2 N2 Zn 108.7(2) . . ?
C7 N3 C6 114.5(3) . . ?
C7 N3 Zn 121.0(3) . . ?
C6 N3 Zn 107.4(3) . . ?
N1 C1 C2 111.4(3) . . ?
N2 C2 C1 112.4(3) . . ?
N1 C3 C4 111.2(3) . . ?
O1 C4 C3 108.3(3) . . ?
N1 C5 C6 111.2(3) . . ?
N3 C6 C5 109.0(4) . . ?
N3 C7 C8 116.8(4) . . ?
C13 C8 C9 117.1(4) . . ?
C13 C8 C7 124.9(4) . . ?
C9 C8 C7 117.9(4) . . ?
C10 C9 C8 121.9(4) . . ?
C9 C10 C11 119.9(5) . . ?
C12 C11 C10 120.1(4) . . ?
C13 C12 C11 118.3(4) . . ?
C13 C12 C14 119.2(4) . . ?
C11 C12 C14 122.4(4) . . ?
C12 C13 C8 122.7(4) . . ?
N2 C14 C12 112.0(3) 5_656 . ?

loop_
_geom_bond_atom_site_label_1
_geom_bond_atom_site_label_2
_geom_bond_distance
_geom_bond_site_symmetry_2
_geom_bond_publ_flag
Zn O1 1.976(3) 5_656 ?
Zn O1 2.031(3) . ?
Zn N3 2.109(3) . ?
Zn N2 2.119(3) . ?
Zn N1 2.229(3) . ?
Zn Zn 3.0669(10) 5_656 ?
O1 C4 1.397(5) . ?
O1 Zn 1.976(3) 5_656 ?
N1 C3 1.464(5) . ?
N1 C1 1.475(5) . ?
N1 C5 1.477(5) . ?
N2 C14 1.491(5) 5_656 ?
N2 C2 1.491(5) . ?
N3 C7 1.488(5) . ?
N3 C6 1.489(6) . ?
C1 C2 1.517(6) . ?
C3 C4 1.527(6) . ?
C5 C6 1.515(6) . ?
C7 C8 1.500(5) . ?
C8 C13 1.385(5) . ?
C8 C9 1.392(6) . ?
C9 C10 1.351(5) . ?
C10 C11 1.393(6) . ?
C11 C12 1.389(6) . ?
C12 C13 1.375(6) . ?
C12 C14 1.508(6) . ?
C14 N2 1.491(5) 5_656 ?

loop_
_geom_torsion_atom_site_label_1
_geom_torsion_atom_site_label_2
_geom_torsion_atom_site_label_3
_geom_torsion_atom_site_label_4
_geom_torsion
_geom_torsion_site_symmetry_1
_geom_torsion_site_symmetry_2
_geom_torsion_site_symmetry_3
_geom_torsion_site_symmetry_4
_geom_torsion_publ_flag
O1 Zn O1 C4 -155.6(3) 5_656 . . . ?
N3 Zn O1 C4 94.0(3) . . . . ?
N2 Zn O1 C4 -52.3(3) . . . . ?
N1 Zn O1 C4 20.0(3) . . . . ?
Zn Zn O1 C4 -155.6(3) 5_656 . . . ?
O1 Zn O1 Zn 0.0 5_656 . . 5_656 ?
N3 Zn O1 Zn -110.48(15) . . . 5_656 ?
N2 Zn O1 Zn 103.23(15) . . . 5_656 ?
N1 Zn O1 Zn 175.58(14) . . . 5_656 ?
O1 Zn N1 C3 19.6(5) 5_656 . . . ?
O1 Zn N1 C3 7.3(3) . . . . ?
N3 Zn N1 C3 -115.6(3) . . . . ?
N2 Zn N1 C3 138.7(3) . . . . ?
Zn Zn N1 C3 10.5(3) 5_656 . . . ?
O1 Zn N1 C1 -100.0(4) 5_656 . . . ?
O1 Zn N1 C1 -112.4(3) . . . . ?
N3 Zn N1 C1 124.7(3) . . . . ?
N2 Zn N1 C1 19.0(2) . . . . ?
Zn Zn N1 C1 -109.2(2) 5_656 . . . ?
O1 Zn N1 C5 140.7(3) 5_656 . . . ?
O1 Zn N1 C5 128.4(3) . . . . ?
N3 Zn N1 C5 5.4(3) . . . . ?
N2 Zn N1 C5 -100.3(3) . . . . ?
Zn Zn N1 C5 131.6(2) 5_656 . . . ?
O1 Zn N2 C14 34.9(3) 5_656 . . 5_656 ?
O1 Zn N2 C14 -55.5(3) . . . 5_656 ?
N3 Zn N2 C14 154.2(3) . . . 5_656 ?
N1 Zn N2 C14 -126.2(3) . . . 5_656 ?
Zn Zn N2 C14 -5.2(3) 5_656 . . 5_656 ?
O1 Zn N2 C2 167.7(2) 5_656 . . . ?
O1 Zn N2 C2 77.3(3) . . . . ?
N3 Zn N2 C2 -73.0(3) . . . . ?
N1 Zn N2 C2 6.6(3) . . . . ?
Zn Zn N2 C2 127.5(2) 5_656 . . . ?
O1 Zn N3 C7 -7.6(4) 5_656 . . . ?
O1 Zn N3 C7 84.0(3) . . . . ?
N2 Zn N3 C7 -122.6(3) . . . . ?
N1 Zn N3 C7 156.7(3) . . . . ?
Zn Zn N3 C7 37.1(4) 5_656 . . . ?
O1 Zn N3 C6 -141.7(3) 5_656 . . . ?
O1 Zn N3 C6 -50.1(3) . . . . ?
N2 Zn N3 C6 103.3(3) . . . . ?
N1 Zn N3 C6 22.6(3) . . . . ?
Zn Zn N3 C6 -97.0(3) 5_656 . . . ?
C3 N1 C1 C2 -157.3(4) . . . . ?
C5 N1 C1 C2 73.4(4) . . . . ?
Zn N1 C1 C2 -41.6(4) . . . . ?
C14 N2 C2 C1 103.3(4) 5_656 . . . ?
Zn N2 C2 C1 -31.8(4) . . . . ?
N1 C1 C2 N2 51.8(5) . . . . ?
C1 N1 C3 C4 83.1(4) . . . . ?
C5 N1 C3 C4 -147.8(3) . . . . ?
Zn N1 C3 C4 -30.9(4) . . . . ?
Zn O1 C4 C3 175.1(3) 5_656 . . . ?
Zn O1 C4 C3 -42.3(4) . . . . ?
N1 C3 C4 O1 48.4(5) . . . . ?
C3 N1 C5 C6 84.3(5) . . . . ?
C1 N1 C5 C6 -146.5(4) . . . . ?
Zn N1 C5 C6 -32.8(4) . . . . ?
C7 N3 C6 C5 175.2(3) . . . . ?
Zn N3 C6 C5 -47.3(4) . . . . ?
N1 C5 C6 N3 55.0(5) . . . . ?
C6 N3 C7 C8 78.1(5) . . . . ?
Zn N3 C7 C8 -53.0(5) . . . . ?
N3 C7 C8 C13 0.7(7) . . . . ?
N3 C7 C8 C9 177.4(4) . . . . ?
C13 C8 C9 C10 0.2(7) . . . . ?
C7 C8 C9 C10 -176.8(5) . . . . ?
C8 C9 C10 C11 0.6(8) . . . . ?
C9 C10 C11 C12 -0.1(8) . . . . ?
C10 C11 C12 C13 -1.2(7) . . . . ?
C10 C11 C12 C14 175.9(4) . . . . ?
C11 C12 C13 C8 2.1(7) . . . . ?
C14 C12 C13 C8 -175.1(4) . . . . ?
C9 C8 C13 C12 -1.6(6) . . . . ?
C7 C8 C13 C12 175.2(4) . . . . ?
C13 C12 C14 N2 81.5(5) . . . 5_656 ?
C11 C12 C14 N2 -95.5(5) . . . 5_656 ?
